data_4332862
loop_
_publ_author_name
'Zheng, Shao-Liang'
'Gembicky, Milan'
'Messerschmidt, Marc'
'Dominiak, Paulina M.'
'Coppens, Philip'

_publ_section_title
;
 Effect of the Environment on Molecular Properties:&#x00A0; Synthesis,
 Structure, and Photoluminescence of Cu(I)
 Bis(2,9-dimethyl-1,10-phenanthroline) Nanoclusters in Eight Different
 Supramolecular Frameworks
;
_journal_issue 23
_journal_name_full 'Inorganic Chemistry'
_journal_page_first 9281
_journal_page_last 9289
_journal_paper_doi 10.1021/ic0609709
_journal_volume 45
_journal_year 2006
_chemical_formula_sum 'C68 H61 Cu N4 O7'
_chemical_formula_weight 1109.75
_chemical_name_common Cu(dmp)2-2THPE-H2O
_chemical_name_systematic
; 
 ? 
;
_space_group_IT_number 14
_symmetry_cell_setting monoclinic
_symmetry_space_group_name_Hall '-P 2ybc'
_symmetry_space_group_name_H-M 'P 1 21/c 1'
_atom_sites_solution_hydrogens geom
_atom_sites_solution_primary direct
_atom_sites_solution_secondary difmap
_audit_creation_method SHELXL-97
_cell_angle_alpha 90.00
_cell_angle_beta 111.6630(10)
_cell_angle_gamma 90.00
_cell_formula_units_Z 4
_cell_length_a 11.9183(3)
_cell_length_b 20.7788(6)
_cell_length_c 23.9213(6)
_cell_measurement_reflns_used 628
_cell_measurement_temperature 90(2)
_cell_measurement_theta_max 25
_cell_measurement_theta_min 2.5
_cell_volume 5505.7(3)
_computing_cell_refinement 'Bruker SMART'
_computing_data_collection 'Bruker SMART'
_computing_data_reduction 'Bruker SAINT'
_computing_molecular_graphics 'Bruker SHELXTL'
_computing_publication_material 'Bruker SHELXTL'
_computing_structure_refinement 'SHELXL-97 (Sheldrick, 1997)'
_computing_structure_solution 'SHELXS-97 (Sheldrick, 1990)'
_diffrn_ambient_temperature 90(2)
_diffrn_measured_fraction_theta_full 0.999
_diffrn_measured_fraction_theta_max 0.999
_diffrn_measurement_device_type 'CCD area detector'
_diffrn_measurement_method 'phi and omega scans'
_diffrn_radiation_monochromator graphite
_diffrn_radiation_source 'fine-focus sealed tube'
_diffrn_radiation_type MoK\a
_diffrn_radiation_wavelength 0.71073
_diffrn_reflns_av_R_equivalents 0.0238
_diffrn_reflns_av_sigmaI/netI 0.0143
_diffrn_reflns_limit_h_max 15
_diffrn_reflns_limit_h_min -15
_diffrn_reflns_limit_k_max 27
_diffrn_reflns_limit_k_min -27
_diffrn_reflns_limit_l_max 31
_diffrn_reflns_limit_l_min -31
_diffrn_reflns_number 86190
_diffrn_reflns_theta_full 28.31
_diffrn_reflns_theta_max 28.31
_diffrn_reflns_theta_min 1.83
_exptl_absorpt_coefficient_mu 0.458
_exptl_absorpt_correction_T_max 0.9139
_exptl_absorpt_correction_T_min 0.8902
_exptl_absorpt_correction_type 'empirical SADABS'
_exptl_absorpt_process_details 'Blessing, R. (1995) Acta Crystallogr., A51, 33-38'
_exptl_crystal_colour red
_exptl_crystal_density_diffrn 1.339
_exptl_crystal_density_method 'not measured'
_exptl_crystal_description block
_exptl_crystal_F_000 2328
_exptl_crystal_size_max 0.26
_exptl_crystal_size_mid 0.22
_exptl_crystal_size_min 0.20
_refine_diff_density_max 0.700
_refine_diff_density_min -0.468
_refine_diff_density_rms 0.058
_refine_ls_extinction_method none
_refine_ls_goodness_of_fit_ref 1.037
_refine_ls_hydrogen_treatment mixed
_refine_ls_matrix_type full
_refine_ls_number_parameters 749
_refine_ls_number_reflns 13674
_refine_ls_number_restraints 0
_refine_ls_restrained_S_all 1.037
_refine_ls_R_factor_all 0.0488
_refine_ls_R_factor_gt 0.0440
_refine_ls_shift/su_max 0.005
_refine_ls_shift/su_mean 0.000
_refine_ls_structure_factor_coef Fsqd
_refine_ls_weighting_details 'calc w=1/[\s^2^(Fo^2^)+(0.0670P)^2^+3.8461P] where P=(Fo^2^+2Fc^2^)/3'
_refine_ls_weighting_scheme calc
_refine_ls_wR_factor_gt 0.1225
_refine_ls_wR_factor_ref 0.1265
_reflns_number_gt 12219
_reflns_number_total 13674
_reflns_threshold_expression >2sigma(I)
_cod_data_source_file ic0609709sup1.cif
_cod_data_source_block Cu(dmp)2-2THPE-H2O
_cod_depositor_comments
;
The following automatic conversions were performed:

'_symmetry_cell_setting' value 'Monoclinic' changed to 'monoclinic'
according to /home/saulius/struct/CIF-dictionaries/cif_core.dic
dictionary named 'cif_core.dic' version 2.4.2 from 2011-04-26.

Automatic conversion script
Id: cif_fix_values 1891 2012-01-12 08:04:46Z andrius 
;
_cod_original_cell_volume 5505.6(3)
_cod_original_sg_symbol_H-M P21/c
_cod_database_code 4332862

loop_
_symmetry_equiv_pos_as_xyz
'x, y, z'
'-x, y+1/2, -z+1/2'
'-x, -y, -z'
'x, -y-1/2, z-1/2'

loop_
_atom_site_label
_atom_site_type_symbol
_atom_site_fract_x
_atom_site_fract_y
_atom_site_fract_z
_atom_site_U_iso_or_equiv
_atom_site_adp_type
_atom_site_occupancy
_atom_site_symmetry_multiplicity
_atom_site_calc_flag
_atom_site_refinement_flags
Cu1 Cu 0.941921(19) 0.320469(10) 0.450349(10) 0.03015(7) Uani 1 1 d .
O1 O 0.20447(11) 0.28532(7) 0.22378(6) 0.0320(3) Uani 1 1 d .
O2 O 0.43331(12) 0.22280(6) -0.08606(5) 0.0284(2) Uani 1 1 d .
O3 O 0.88437(11) 0.52042(6) 0.20877(6) 0.0341(3) Uani 1 1 d .
O4 O 0.53713(12) -0.09380(6) 0.05446(5) 0.0321(3) Uani 1 1 d .
O5 O 0.35863(11) 0.22927(6) 0.30983(5) 0.0276(2) Uani 1 1 d .
O6 O 0.96512(13) 0.29453(7) 0.18885(8) 0.0440(4) Uani 1 1 d .
N1 N 0.86959(13) 0.39801(7) 0.40017(6) 0.0288(3) Uani 1 1 d .
N2 N 1.07503(13) 0.38295(9) 0.49537(7) 0.0368(4) Uani 1 1 d .
N3 N 0.87204(13) 0.24565(7) 0.47866(7) 0.0282(3) Uani 1 1 d .
N4 N 1.02310(13) 0.24894(7) 0.41835(6) 0.0270(3) Uani 1 1 d .
C1 C 0.76657(18) 0.40471(11) 0.35328(9) 0.0411(4) Uani 1 1 d .
C2 C 0.7399(3) 0.46042(16) 0.31828(11) 0.0708(9) Uani 1 1 d .
H2A H 0.6636 0.4647 0.2865 0.085 Uiso 1 1 calc R
C3 C 0.8216(4) 0.50810(14) 0.32932(13) 0.0741(10) Uani 1 1 d .
H3A H 0.8040 0.5455 0.3047 0.089 Uiso 1 1 calc R
C4 C 0.9333(3) 0.50236(10) 0.37745(12) 0.0563(7) Uani 1 1 d .
C5 C 1.0268(5) 0.54779(13) 0.3904(2) 0.0879(13) Uani 1 1 d .
H5A H 1.0150 0.5855 0.3664 0.105 Uiso 1 1 calc R
C6 C 1.1335(5) 0.53870(16) 0.4363(2) 0.0978(16) Uani 1 1 d .
H6A H 1.1957 0.5698 0.4434 0.117 Uiso 1 1 calc R
C7 C 1.1549(3) 0.48410(15) 0.47431(14) 0.0683(9) Uani 1 1 d .
C8 C 1.2614(3) 0.4725(2) 0.52171(19) 0.0924(15) Uani 1 1 d .
H8A H 1.3268 0.5018 0.5305 0.111 Uiso 1 1 calc R
C9 C 1.2727(2) 0.4193(3) 0.55571(14) 0.1024(18) Uani 1 1 d .
H9A H 1.3449 0.4128 0.5896 0.123 Uiso 1 1 calc R
C10 C 1.17796(19) 0.37238(17) 0.54181(10) 0.0641(8) Uani 1 1 d .
C11 C 1.06284(17) 0.43764(10) 0.46285(9) 0.0381(4) Uani 1 1 d .
C12 C 0.95208(18) 0.44658(8) 0.41264(8) 0.0327(4) Uani 1 1 d .
C13 C 0.6812(2) 0.34925(17) 0.33996(14) 0.0730(9) Uani 1 1 d .
H13A H 0.7160 0.3150 0.3694 0.110 Uiso 1 1 calc R
H13B H 0.6669 0.3330 0.2994 0.110 Uiso 1 1 calc R
H13C H 0.6045 0.3634 0.3423 0.110 Uiso 1 1 calc R
C14 C 1.1865(3) 0.3122(2) 0.57598(11) 0.0856(12) Uani 1 1 d .
H14A H 1.1112 0.2879 0.5583 0.128 Uiso 1 1 calc R
H14B H 1.2000 0.3225 0.6180 0.128 Uiso 1 1 calc R
H14C H 1.2539 0.2863 0.5744 0.128 Uiso 1 1 calc R
C15 C 1.09744(15) 0.25169(9) 0.38787(8) 0.0298(3) Uani 1 1 d .
C16 C 1.14745(15) 0.19627(9) 0.37341(8) 0.0305(3) Uani 1 1 d .
H16A H 1.1996 0.1998 0.3516 0.037 Uiso 1 1 calc R
C17 C 1.12171(15) 0.13699(9) 0.39050(7) 0.0289(3) Uani 1 1 d .
H17A H 1.1559 0.0993 0.3809 0.035 Uiso 1 1 calc R
C18 C 1.04375(13) 0.13272(8) 0.42257(7) 0.0241(3) Uani 1 1 d .
C19 C 1.00852(14) 0.07280(8) 0.44057(7) 0.0260(3) Uani 1 1 d .
H19A H 1.0399 0.0337 0.4317 0.031 Uiso 1 1 calc R
C20 C 0.93100(14) 0.07105(8) 0.47010(7) 0.0258(3) Uani 1 1 d .
H20A H 0.9085 0.0307 0.4815 0.031 Uiso 1 1 calc R
C21 C 0.88263(14) 0.12888(8) 0.48429(7) 0.0237(3) Uani 1 1 d .
C22 C 0.80065(16) 0.12955(8) 0.51447(8) 0.0288(3) Uani 1 1 d .
H22A H 0.7766 0.0904 0.5273 0.035 Uiso 1 1 calc R
C23 C 0.75634(17) 0.18698(9) 0.52493(9) 0.0335(4) Uani 1 1 d .
H23A H 0.7000 0.1878 0.5445 0.040 Uiso 1 1 calc R
C24 C 0.79372(16) 0.24495(9) 0.50682(9) 0.0320(4) Uani 1 1 d .
C25 C 0.91498(14) 0.18839(8) 0.46714(7) 0.0234(3) Uani 1 1 d .
C26 C 0.99669(14) 0.19017(8) 0.43517(7) 0.0231(3) Uani 1 1 d .
C27 C 0.7465(2) 0.30777(10) 0.51911(12) 0.0462(5) Uani 1 1 d .
H27A H 0.7815 0.3430 0.5036 0.069 Uiso 1 1 calc R
H27B H 0.7685 0.3130 0.5626 0.069 Uiso 1 1 calc R
H27C H 0.6584 0.3086 0.4992 0.069 Uiso 1 1 calc R
C28 C 1.1262(2) 0.31699(10) 0.37064(11) 0.0440(5) Uani 1 1 d .
H28A H 1.0831 0.3497 0.3845 0.066 Uiso 1 1 calc R
H28B H 1.1011 0.3195 0.3268 0.066 Uiso 1 1 calc R
H28C H 1.2134 0.3246 0.3893 0.066 Uiso 1 1 calc R
C31 C 0.25599(14) 0.32108(8) 0.19197(7) 0.0240(3) Uani 1 1 d .
C32 C 0.18254(14) 0.35029(10) 0.13865(8) 0.0321(4) Uani 1 1 d .
H32A H 0.0972 0.3469 0.1259 0.038 Uiso 1 1 calc R
C33 C 0.23332(14) 0.38427(9) 0.10399(7) 0.0282(3) Uani 1 1 d .
H33A H 0.1818 0.4034 0.0675 0.034 Uiso 1 1 calc R
C34 C 0.35821(12) 0.39112(7) 0.12130(6) 0.0184(3) Uani 1 1 d .
C35 C 0.42955(13) 0.36375(7) 0.17588(6) 0.0200(3) Uani 1 1 d .
H35A H 0.5147 0.3690 0.1897 0.024 Uiso 1 1 calc R
C36 C 0.38025(13) 0.32884(8) 0.21088(6) 0.0218(3) Uani 1 1 d .
H36A H 0.4316 0.3103 0.2477 0.026 Uiso 1 1 calc R
C37 C 0.43211(14) 0.26980(8) -0.04652(6) 0.0222(3) Uani 1 1 d .
C38 C 0.44229(14) 0.33481(8) -0.05838(7) 0.0235(3) Uani 1 1 d .
H38A H 0.4533 0.3471 -0.0942 0.028 Uiso 1 1 calc R
C39 C 0.43643(13) 0.38143(7) -0.01835(6) 0.0211(3) Uani 1 1 d .
H39A H 0.4433 0.4254 -0.0274 0.025 Uiso 1 1 calc R
C40 C 0.42063(12) 0.36568(7) 0.03506(6) 0.0182(3) Uani 1 1 d .
C41 C 0.41399(15) 0.30035(8) 0.04694(7) 0.0239(3) Uani 1 1 d .
H41A H 0.4052 0.2879 0.0833 0.029 Uiso 1 1 calc R
C42 C 0.41987(15) 0.25281(8) 0.00708(7) 0.0255(3) Uani 1 1 d .
H42A H 0.4155 0.2087 0.0166 0.031 Uiso 1 1 calc R
C43 C 0.77415(14) 0.49452(8) 0.17769(7) 0.0238(3) Uani 1 1 d .
C44 C 0.67242(15) 0.53169(8) 0.16948(8) 0.0279(3) Uani 1 1 d .
H44A H 0.6816 0.5741 0.1853 0.033 Uiso 1 1 calc R
C45 C 0.55758(14) 0.50764(7) 0.13854(7) 0.0237(3) Uani 1 1 d .
H45A H 0.4892 0.5334 0.1346 0.028 Uiso 1 1 calc R
C46 C 0.54058(12) 0.44640(7) 0.11314(6) 0.0177(3) Uani 1 1 d .
C47 C 0.64370(13) 0.41026(8) 0.12142(7) 0.0228(3) Uani 1 1 d .
H47A H 0.6348 0.3682 0.1047 0.027 Uiso 1 1 calc R
C48 C 0.75934(13) 0.43324(8) 0.15327(7) 0.0241(3) Uani 1 1 d .
H48A H 0.8277 0.4071 0.1582 0.029 Uiso 1 1 calc R
C49 C 0.41389(12) 0.41934(7) 0.07826(6) 0.0176(3) Uani 1 1 d .
C50 C 0.33326(14) 0.47430(8) 0.04088(7) 0.0234(3) Uani 1 1 d .
H50A H 0.3282 0.5087 0.0679 0.035 Uiso 1 1 calc R
H50B H 0.2522 0.4576 0.0183 0.035 Uiso 1 1 calc R
H50C H 0.3683 0.4914 0.0128 0.035 Uiso 1 1 calc R
C51 C 0.57542(14) -0.05145(8) 0.10139(7) 0.0243(3) Uani 1 1 d .
C52 C 0.60354(15) -0.07024(8) 0.16077(7) 0.0259(3) Uani 1 1 d .
H52A H 0.5963 -0.1141 0.1700 0.031 Uiso 1 1 calc R
C53 C 0.64232(15) -0.02480(8) 0.20665(7) 0.0261(3) Uani 1 1 d .
H53A H 0.6596 -0.0383 0.2469 0.031 Uiso 1 1 calc R
C54 C 0.65666(13) 0.04004(8) 0.19537(7) 0.0221(3) Uani 1 1 d .
C55 C 0.62552(15) 0.05780(8) 0.13536(7) 0.0264(3) Uani 1 1 d .
H55A H 0.6323 0.1017 0.1259 0.032 Uiso 1 1 calc R
C56 C 0.58477(15) 0.01306(8) 0.08879(7) 0.0276(3) Uani 1 1 d .
H56A H 0.5633 0.0268 0.0483 0.033 Uiso 1 1 calc R
C57 C 0.43801(15) 0.19321(8) 0.29573(7) 0.0241(3) Uani 1 1 d .
C58 C 0.56069(16) 0.19380(10) 0.33146(8) 0.0337(4) Uani 1 1 d .
H58A H 0.5880 0.2189 0.3672 0.040 Uiso 1 1 calc R
C59 C 0.64294(15) 0.15870(10) 0.31605(8) 0.0334(4) Uani 1 1 d .
H59A H 0.7258 0.1607 0.3413 0.040 Uiso 1 1 calc R
C60 C 0.60866(14) 0.12027(8) 0.26446(7) 0.0233(3) Uani 1 1 d .
C61 C 0.48577(15) 0.11782(8) 0.23017(7) 0.0261(3) Uani 1 1 d .
H61A H 0.4582 0.0909 0.1956 0.031 Uiso 1 1 calc R
C62 C 0.40207(15) 0.15363(8) 0.24494(7) 0.0271(3) Uani 1 1 d .
H62A H 0.3190 0.1511 0.2201 0.032 Uiso 1 1 calc R
C63 C 0.90552(15) 0.24340(9) 0.20088(8) 0.0297(3) Uani 1 1 d .
C64 C 0.95934(15) 0.18449(8) 0.21975(8) 0.0289(3) Uani 1 1 d .
H64A H 1.0405 0.1776 0.2233 0.035 Uiso 1 1 calc R
C65 C 0.89496(15) 0.13509(8) 0.23357(8) 0.0291(3) Uani 1 1 d .
H65A H 0.9334 0.0948 0.2466 0.035 Uiso 1 1 calc R
C66 C 0.77592(13) 0.14302(7) 0.22887(7) 0.0220(3) Uani 1 1 d .
C67 C 0.72233(15) 0.20201(9) 0.20781(9) 0.0319(4) Uani 1 1 d .
H67A H 0.6403 0.2086 0.2028 0.038 Uiso 1 1 calc R
C68 C 0.78535(16) 0.25169(10) 0.19387(10) 0.0402(5) Uani 1 1 d .
H68A H 0.7462 0.2915 0.1795 0.048 Uiso 1 1 calc R
C69 C 0.70726(14) 0.08885(8) 0.24696(7) 0.0224(3) Uani 1 1 d .
C70 C 0.79524(16) 0.05406(9) 0.30310(7) 0.0315(4) Uani 1 1 d .
H70A H 0.7523 0.0196 0.3149 0.047 Uiso 1 1 calc R
H70B H 0.8272 0.0849 0.3362 0.047 Uiso 1 1 calc R
H70C H 0.8620 0.0356 0.2938 0.047 Uiso 1 1 calc R
O1W O 1.05743(18) 0.42889(11) 0.25318(12) 0.0836(8) Uani 1 1 d .
H3O H 0.941(2) 0.4892(14) 0.2210(12) 0.054(7) Uiso 1 1 d .
H4O H 0.548(2) -0.1312(14) 0.0683(12) 0.049(7) Uiso 1 1 d .
H6O H 1.044(3) 0.2868(13) 0.2007(12) 0.053(7) Uiso 1 1 d .
H1O H 0.263(3) 0.2649(14) 0.2571(13) 0.063(8) Uiso 1 1 d .
H2O H 0.412(3) 0.2395(15) -0.1230(15) 0.072(9) Uiso 1 1 d .
H1WA H 1.019(3) 0.3830(19) 0.2502(17) 0.093(11) Uiso 1 1 d .
H1WB H 1.145(4) 0.441(2) 0.2811(19) 0.111(13) Uiso 1 1 d .

loop_
_atom_site_aniso_label
_atom_site_aniso_U_11
_atom_site_aniso_U_22
_atom_site_aniso_U_33
_atom_site_aniso_U_23
_atom_site_aniso_U_13
_atom_site_aniso_U_12
Cu1 0.03076(12) 0.02385(11) 0.03981(13) 0.00811(8) 0.01767(10) 0.00184(8)
O1 0.0200(5) 0.0500(8) 0.0290(6) 0.0109(5) 0.0125(5) -0.0027(5)
O2 0.0430(7) 0.0235(5) 0.0210(5) -0.0012(4) 0.0146(5) 0.0035(5)
O3 0.0220(6) 0.0286(6) 0.0454(7) 0.0001(5) 0.0052(5) -0.0083(5)
O4 0.0447(7) 0.0262(6) 0.0209(5) -0.0031(5) 0.0066(5) -0.0026(5)
O5 0.0330(6) 0.0333(6) 0.0205(5) 0.0018(4) 0.0146(5) -0.0015(5)
O6 0.0262(6) 0.0397(8) 0.0710(10) 0.0193(7) 0.0238(7) 0.0002(6)
N1 0.0273(7) 0.0259(7) 0.0280(7) 0.0032(5) 0.0042(6) -0.0001(5)
N2 0.0212(7) 0.0610(11) 0.0271(7) -0.0055(7) 0.0077(6) 0.0000(7)
N3 0.0289(7) 0.0252(7) 0.0358(7) 0.0048(6) 0.0182(6) -0.0004(5)
N4 0.0267(6) 0.0293(7) 0.0282(7) 0.0082(5) 0.0138(6) 0.0026(5)
C1 0.0322(9) 0.0515(12) 0.0320(9) 0.0010(8) 0.0031(7) 0.0121(8)
C2 0.088(2) 0.080(2) 0.0359(12) 0.0168(12) 0.0132(12) 0.0527(18)
C3 0.136(3) 0.0502(15) 0.0541(15) 0.0286(12) 0.0558(18) 0.0505(18)
C4 0.104(2) 0.0267(9) 0.0658(15) 0.0057(10) 0.0630(16) 0.0064(11)
C5 0.157(4) 0.0268(11) 0.136(3) -0.0045(16) 0.120(3) -0.0151(17)
C6 0.139(3) 0.0499(17) 0.161(4) -0.051(2) 0.120(3) -0.059(2)
C7 0.0597(15) 0.0759(18) 0.090(2) -0.0530(16) 0.0519(15) -0.0461(14)
C8 0.0450(15) 0.149(4) 0.096(3) -0.081(3) 0.0406(17) -0.057(2)
C9 0.0203(10) 0.229(5) 0.0529(16) -0.072(3) 0.0079(11) -0.0168(19)
C10 0.0263(10) 0.130(3) 0.0309(10) -0.0189(13) 0.0043(8) 0.0157(12)
C11 0.0336(9) 0.0447(11) 0.0447(10) -0.0185(8) 0.0247(8) -0.0160(8)
C12 0.0448(10) 0.0255(8) 0.0366(9) -0.0011(7) 0.0254(8) -0.0037(7)
C13 0.0286(11) 0.099(2) 0.0693(17) -0.0258(17) -0.0075(11) -0.0066(13)
C14 0.0585(16) 0.157(3) 0.0318(11) 0.0244(16) 0.0060(11) 0.058(2)
C15 0.0279(8) 0.0357(9) 0.0290(8) 0.0085(7) 0.0142(7) 0.0015(7)
C16 0.0254(8) 0.0430(10) 0.0251(8) 0.0006(7) 0.0116(6) 0.0001(7)
C17 0.0233(7) 0.0364(9) 0.0258(7) -0.0054(6) 0.0076(6) 0.0001(6)
C18 0.0181(6) 0.0303(8) 0.0187(6) -0.0012(6) 0.0008(5) -0.0010(6)
C19 0.0207(7) 0.0260(7) 0.0250(7) -0.0022(6) 0.0009(6) 0.0002(6)
C20 0.0219(7) 0.0238(7) 0.0252(7) 0.0021(6) 0.0012(6) -0.0036(6)
C21 0.0203(7) 0.0258(7) 0.0211(7) 0.0028(6) 0.0032(5) -0.0030(6)
C22 0.0306(8) 0.0276(8) 0.0290(8) 0.0034(6) 0.0118(7) -0.0084(6)
C23 0.0354(9) 0.0339(9) 0.0388(9) -0.0005(7) 0.0227(8) -0.0087(7)
C24 0.0331(8) 0.0286(8) 0.0417(9) 0.0015(7) 0.0226(8) -0.0020(7)
C25 0.0214(7) 0.0252(7) 0.0221(7) 0.0042(6) 0.0065(6) -0.0001(6)
C26 0.0197(7) 0.0283(7) 0.0200(7) 0.0042(6) 0.0056(5) 0.0001(6)
C27 0.0528(12) 0.0303(9) 0.0755(15) -0.0005(9) 0.0473(12) -0.0019(8)
C28 0.0510(12) 0.0409(11) 0.0571(13) 0.0192(9) 0.0396(11) 0.0083(9)
C31 0.0200(7) 0.0332(8) 0.0219(7) 0.0012(6) 0.0114(6) -0.0023(6)
C32 0.0153(7) 0.0493(10) 0.0320(8) 0.0103(8) 0.0092(6) 0.0007(7)
C33 0.0172(7) 0.0415(9) 0.0248(7) 0.0097(7) 0.0063(6) 0.0039(6)
C34 0.0166(6) 0.0223(7) 0.0174(6) -0.0002(5) 0.0076(5) 0.0006(5)
C35 0.0157(6) 0.0262(7) 0.0177(6) 0.0003(5) 0.0056(5) -0.0021(5)
C36 0.0187(7) 0.0293(7) 0.0165(6) 0.0016(5) 0.0056(5) -0.0019(5)
C37 0.0256(7) 0.0230(7) 0.0185(6) -0.0009(5) 0.0086(6) 0.0016(6)
C38 0.0295(8) 0.0258(7) 0.0180(6) 0.0011(5) 0.0121(6) -0.0018(6)
C39 0.0237(7) 0.0219(7) 0.0187(6) 0.0011(5) 0.0089(5) -0.0029(5)
C40 0.0168(6) 0.0220(7) 0.0154(6) 0.0003(5) 0.0055(5) 0.0001(5)
C41 0.0321(8) 0.0241(7) 0.0181(6) 0.0034(5) 0.0122(6) 0.0021(6)
C42 0.0359(8) 0.0202(7) 0.0225(7) 0.0024(6) 0.0134(6) 0.0011(6)
C43 0.0205(7) 0.0248(7) 0.0257(7) 0.0024(6) 0.0080(6) -0.0049(6)
C44 0.0284(8) 0.0189(7) 0.0350(8) -0.0029(6) 0.0101(7) -0.0024(6)
C45 0.0226(7) 0.0203(7) 0.0295(7) 0.0002(6) 0.0111(6) 0.0023(5)
C46 0.0180(6) 0.0194(6) 0.0171(6) 0.0033(5) 0.0083(5) 0.0012(5)
C47 0.0196(7) 0.0234(7) 0.0245(7) -0.0043(6) 0.0069(6) 0.0021(5)
C48 0.0177(6) 0.0292(8) 0.0252(7) -0.0007(6) 0.0078(6) 0.0024(6)
C49 0.0166(6) 0.0206(6) 0.0160(6) 0.0027(5) 0.0066(5) 0.0020(5)
C50 0.0217(7) 0.0252(7) 0.0223(7) 0.0050(6) 0.0068(6) 0.0059(6)
C51 0.0226(7) 0.0270(8) 0.0205(7) -0.0014(6) 0.0046(6) -0.0003(6)
C52 0.0286(8) 0.0233(7) 0.0230(7) 0.0018(6) 0.0063(6) -0.0019(6)
C53 0.0291(8) 0.0277(8) 0.0189(7) 0.0028(6) 0.0059(6) -0.0018(6)
C54 0.0194(6) 0.0246(7) 0.0192(7) 0.0000(5) 0.0036(5) -0.0015(5)
C55 0.0289(8) 0.0246(7) 0.0214(7) 0.0030(6) 0.0044(6) -0.0018(6)
C56 0.0303(8) 0.0305(8) 0.0179(7) 0.0019(6) 0.0041(6) -0.0031(6)
C57 0.0285(8) 0.0284(7) 0.0182(6) 0.0023(6) 0.0117(6) -0.0056(6)
C58 0.0292(8) 0.0500(11) 0.0229(7) -0.0139(7) 0.0107(7) -0.0132(8)
C59 0.0225(7) 0.0524(11) 0.0237(8) -0.0118(7) 0.0066(6) -0.0103(7)
C60 0.0234(7) 0.0280(7) 0.0178(6) 0.0005(5) 0.0067(6) -0.0059(6)
C61 0.0254(7) 0.0303(8) 0.0180(7) -0.0021(6) 0.0027(6) -0.0031(6)
C62 0.0235(7) 0.0339(8) 0.0201(7) -0.0008(6) 0.0037(6) -0.0024(6)
C63 0.0223(7) 0.0312(8) 0.0371(9) 0.0062(7) 0.0128(6) -0.0016(6)
C64 0.0188(7) 0.0320(8) 0.0372(9) -0.0029(7) 0.0118(6) 0.0009(6)
C65 0.0225(7) 0.0249(8) 0.0384(9) -0.0005(6) 0.0096(7) 0.0020(6)
C66 0.0190(6) 0.0250(7) 0.0199(6) -0.0005(5) 0.0046(5) -0.0020(5)
C67 0.0187(7) 0.0330(9) 0.0458(10) 0.0117(7) 0.0139(7) 0.0040(6)
C68 0.0249(8) 0.0336(9) 0.0644(13) 0.0208(9) 0.0193(8) 0.0065(7)
C69 0.0209(7) 0.0245(7) 0.0179(6) 0.0005(5) 0.0027(5) -0.0029(5)
C70 0.0321(8) 0.0305(8) 0.0215(7) 0.0030(6) -0.0023(6) -0.0033(7)
O1W 0.0442(10) 0.0597(12) 0.1170(19) 0.0351(12) -0.0053(11) -0.0049(9)

loop_
_atom_type_symbol
_atom_type_description
_atom_type_scat_dispersion_real
_atom_type_scat_dispersion_imag
_atom_type_scat_source
C C 0.0033 0.0016 'International Tables Vol C Tables 4.2.6.8 and 6.1.1.4'
H H 0.0000 0.0000 'International Tables Vol C Tables 4.2.6.8 and 6.1.1.4'
N N 0.0061 0.0033 'International Tables Vol C Tables 4.2.6.8 and 6.1.1.4'
O O 0.0106 0.0060 'International Tables Vol C Tables 4.2.6.8 and 6.1.1.4'
Cu Cu 0.3201 1.2651 'International Tables Vol C Tables 4.2.6.8 and 6.1.1.4'

loop_
_geom_angle_atom_site_label_1
_geom_angle_atom_site_label_2
_geom_angle_atom_site_label_3
_geom_angle
N3 Cu1 N1 133.49(6)
N3 Cu1 N2 131.44(7)
N1 Cu1 N2 83.25(7)
N3 Cu1 N4 82.91(6)
N1 Cu1 N4 120.84(6)
N2 Cu1 N4 106.01(6)
C1 N1 C12 118.30(17)
C1 N1 Cu1 130.43(14)
C12 N1 Cu1 110.37(12)
C10 N2 C11 119.1(2)
C10 N2 Cu1 129.5(2)
C11 N2 Cu1 109.61(12)
C24 N3 C25 118.44(14)
C24 N3 Cu1 129.44(12)
C25 N3 Cu1 112.11(10)
C15 N4 C26 118.12(15)
C15 N4 Cu1 131.62(12)
C26 N4 Cu1 110.19(10)
N1 C1 C2 121.9(2)
N1 C1 C13 116.4(2)
C2 C1 C13 121.8(2)
C3 C2 C1 120.3(3)
C2 C3 C4 119.7(2)
C12 C4 C5 119.1(3)
C12 C4 C3 117.0(2)
C5 C4 C3 123.8(3)
C6 C5 C4 121.1(3)
C5 C6 C7 121.7(3)
C8 C7 C11 117.1(3)
C8 C7 C6 124.1(3)
C11 C7 C6 118.7(3)
C9 C8 C7 119.7(3)
C8 C9 C10 121.5(3)
N2 C10 C9 118.9(3)
N2 C10 C14 117.0(3)
C9 C10 C14 124.0(3)
N2 C11 C7 123.5(2)
N2 C11 C12 117.46(16)
C7 C11 C12 119.0(2)
N1 C12 C4 122.6(2)
N1 C12 C11 117.06(16)
C4 C12 C11 120.3(2)
N4 C15 C16 121.83(16)
N4 C15 C28 116.99(16)
C16 C15 C28 121.17(15)
C17 C16 C15 120.32(15)
C16 C17 C18 119.02(16)
C26 C18 C17 117.46(15)
C26 C18 C19 119.52(15)
C17 C18 C19 122.99(16)
C20 C19 C18 120.85(15)
C19 C20 C21 120.98(15)
C25 C21 C22 117.25(15)
C25 C21 C20 119.63(15)
C22 C21 C20 123.11(15)
C23 C22 C21 119.31(15)
C22 C23 C24 120.27(16)
N3 C24 C23 121.57(16)
N3 C24 C27 118.27(16)
C23 C24 C27 120.17(16)
N3 C25 C21 123.14(14)
N3 C25 C26 117.50(14)
C21 C25 C26 119.35(14)
N4 C26 C18 123.25(14)
N4 C26 C25 117.08(14)
C18 C26 C25 119.66(14)
O1 C31 C36 121.88(14)
O1 C31 C32 119.30(14)
C36 C31 C32 118.82(14)
C33 C32 C31 120.29(14)
C32 C33 C34 121.81(14)
C35 C34 C33 116.88(13)
C35 C34 C49 121.41(12)
C33 C34 C49 121.20(13)
C34 C35 C36 122.06(13)
C31 C36 C35 120.06(14)
O2 C37 C42 119.34(14)
O2 C37 C38 121.92(13)
C42 C37 C38 118.74(14)
C39 C38 C37 120.50(14)
C38 C39 C40 121.86(14)
C41 C40 C39 116.81(13)
C41 C40 C49 123.09(12)
C39 C40 C49 120.09(13)
C42 C41 C40 121.99(14)
C37 C42 C41 120.05(14)
O3 C43 C48 122.80(15)
O3 C43 C44 118.31(15)
C48 C43 C44 118.88(14)
C45 C44 C43 120.88(15)
C44 C45 C46 121.21(14)
C47 C46 C45 116.92(13)
C47 C46 C49 121.28(13)
C45 C46 C49 121.79(13)
C48 C47 C46 122.53(14)
C43 C48 C47 119.55(14)
C34 C49 C46 110.94(11)
C34 C49 C40 108.43(11)
C46 C49 C40 110.15(11)
C34 C49 C50 109.89(11)
C46 C49 C50 108.67(12)
C40 C49 C50 108.74(11)
O4 C51 C56 118.26(14)
O4 C51 C52 122.72(15)
C56 C51 C52 119.02(15)
C51 C52 C53 120.01(15)
C52 C53 C54 122.07(14)
C55 C54 C53 116.72(14)
C55 C54 C69 121.89(14)
C53 C54 C69 121.37(13)
C54 C55 C56 121.91(15)
C51 C56 C55 120.21(14)
O5 C57 C58 121.13(15)
O5 C57 C62 121.89(15)
C58 C57 C62 116.98(15)
C59 C58 C57 121.34(15)
C58 C59 C60 122.27(16)
C61 C60 C59 116.27(15)
C61 C60 C69 124.78(14)
C59 C60 C69 118.75(14)
C60 C61 C62 121.91(15)
C61 C62 C57 121.17(15)
O6 C63 C64 122.97(15)
O6 C63 C68 118.09(16)
C64 C63 C68 118.94(16)
C63 C64 C65 120.12(15)
C66 C65 C64 121.90(15)
C67 C66 C65 116.93(15)
C67 C66 C69 121.66(14)
C65 C66 C69 121.41(14)
C68 C67 C66 121.78(15)
C67 C68 C63 120.26(16)
C60 C69 C54 112.78(12)
C60 C69 C66 107.78(13)
C54 C69 C66 110.31(12)
C60 C69 C70 107.76(13)
C54 C69 C70 109.15(13)
C66 C69 C70 108.96(12)

loop_
_geom_bond_atom_site_label_1
_geom_bond_atom_site_label_2
_geom_bond_distance
Cu1 N3 1.9965(14)
Cu1 N1 2.0041(14)
Cu1 N2 2.0250(17)
Cu1 N4 2.0682(15)
O1 C31 1.3612(18)
O2 C37 1.3633(18)
O3 C43 1.3590(19)
O4 C51 1.3655(19)
O5 C57 1.344(2)
O6 C63 1.366(2)
N1 C1 1.330(2)
N1 C12 1.363(2)
N2 C10 1.335(3)
N2 C11 1.354(3)
N3 C24 1.338(2)
N3 C25 1.363(2)
N4 C15 1.341(2)
N4 C26 1.359(2)
C1 C2 1.395(4)
C1 C13 1.492(4)
C2 C3 1.345(5)
C3 C4 1.407(5)
C4 C12 1.401(3)
C4 C5 1.405(5)
C5 C6 1.352(6)
C6 C7 1.417(6)
C7 C8 1.376(5)
C7 C11 1.410(3)
C8 C9 1.349(6)
C9 C10 1.435(5)
C10 C14 1.477(5)
C11 C12 1.431(3)
C15 C16 1.397(3)
C15 C28 1.494(3)
C16 C17 1.368(3)
C17 C18 1.409(2)
C18 C26 1.398(2)
C18 C19 1.430(2)
C19 C20 1.355(2)
C20 C21 1.427(2)
C21 C25 1.401(2)
C21 C22 1.413(2)
C22 C23 1.365(3)
C23 C24 1.407(2)
C24 C27 1.493(3)
C25 C26 1.444(2)
C31 C36 1.389(2)
C31 C32 1.392(2)
C32 C33 1.387(2)
C33 C34 1.397(2)
C34 C35 1.3898(19)
C34 C49 1.5325(19)
C35 C36 1.391(2)
C37 C42 1.389(2)
C37 C38 1.395(2)
C38 C39 1.382(2)
C39 C40 1.3972(19)
C40 C41 1.395(2)
C40 C49 1.5424(19)
C41 C42 1.393(2)
C43 C48 1.385(2)
C43 C44 1.389(2)
C44 C45 1.387(2)
C45 C46 1.392(2)
C46 C47 1.391(2)
C46 C49 1.5369(19)
C47 C48 1.390(2)
C49 C50 1.5467(19)
C51 C56 1.387(2)
C51 C52 1.390(2)
C52 C53 1.391(2)
C53 C54 1.397(2)
C54 C55 1.393(2)
C54 C69 1.538(2)
C55 C56 1.394(2)
C57 C58 1.395(2)
C57 C62 1.397(2)
C58 C59 1.377(3)
C59 C60 1.398(2)
C60 C61 1.391(2)
C60 C69 1.531(2)
C61 C62 1.391(2)
C63 C64 1.378(2)
C63 C68 1.390(2)
C64 C65 1.392(2)
C65 C66 1.391(2)
C66 C67 1.388(2)
C66 C69 1.544(2)
C67 C68 1.388(2)
C69 C70 1.545(2)

loop_
_geom_hbond_atom_site_label_D
_geom_hbond_atom_site_label_H
_geom_hbond_atom_site_label_A
_geom_hbond_distance_DH
_geom_hbond_distance_HA
_geom_hbond_distance_DA
_geom_hbond_angle_DHA
_geom_hbond_site_symmetry_A
O3 H3O O1W 0.91(3) 1.81(3) 2.717(2) 174(3) .
O4 H4O O2 0.84(3) 1.94(3) 2.7719(18) 170(3) 3_655
O6 H6O O1 0.89(3) 1.78(3) 2.6669(18) 170(3) 1_655
O1 H1O O5 0.94(3) 1.54(3) 2.4853(17) 178(3) .
O2 H2O O5 0.90(3) 1.63(3) 2.5199(16) 174(3) 4_565
O1W H1WA O6 1.05(4) 2.29(4) 3.182(3) 142(3) .
